data_1560253
loop_
_publ_author_name
'A.V. Knyazev'
'M.E. Komshina'
'E.V. Baranov'
'I.A. Savushkin'
'O.V. Nipruk'
'A.Yu. Lukoyanov'

_publ_section_title
;
 Structural study of dehydration mechanisms of NH4Th(NO3)5.9H2O
;
_journal_name_full 'Journal of Solid State Chemistry'
_journal_page_first 1
_journal_page_last 5
_journal_paper_doi 10.1016/j.jssc.2017.08.021
_journal_volume 256
_journal_year 2017
_chemical_formula_sum 'H22 N6 O24 Th'
_chemical_formula_weight 722.27
_chemical_name_common
;
NH4Th(NO3)5 . 9H2O
;
_space_group_crystal_system monoclinic
_space_group_IT_number 14
_space_group_name_Hall '-P 2yn'
_space_group_name_H-M_alt 'P 1 21/n 1'
_atom_sites_solution_hydrogens difmap
_atom_sites_solution_primary dual
_atom_sites_solution_secondary difmap
_cell_angle_alpha 90
_cell_angle_beta 109.4999(7)
_cell_angle_gamma 90
_cell_formula_units_Z 4
_cell_length_a 10.5476(5)
_cell_length_b 14.0444(7)
_cell_length_c 15.5287(8)
_cell_measurement_reflns_used 7912
_cell_measurement_temperature 100(2)
_cell_measurement_theta_max 30.47
_cell_measurement_theta_min 2.51
_cell_volume 2168.40(19)
_computing_cell_refinement 'CrysAlisPro 1.171.38.41 (Rigaku OD, 2015)'
_computing_data_collection 'CrysAlisPro 1.171.38.41 (Rigaku OD, 2015)'
_computing_data_reduction 'CrysAlisPro 1.171.38.41 (Rigaku OD, 2015)'
_computing_molecular_graphics 'Bruker SHELXTL'
_computing_publication_material 'Bruker SHELXTL'
_computing_structure_refinement 'SHELXL-2014/7 (Sheldrick, 2014)'
_computing_structure_solution 'SHELXL-2014/4 (Sheldrick, 2014)'
_diffrn_ambient_temperature 100(2)
_diffrn_measured_fraction_theta_full 0.999
_diffrn_measured_fraction_theta_max 0.999
_diffrn_measurement_device_type 'Xcalibur, Sapphire3, Gemini'
_diffrn_measurement_method '\w scans'
_diffrn_radiation_type MoK\a
_diffrn_radiation_wavelength 0.71073
_diffrn_reflns_av_R_equivalents 0.0314
_diffrn_reflns_av_unetI/netI 0.0274
_diffrn_reflns_Laue_measured_fraction_full 0.999
_diffrn_reflns_Laue_measured_fraction_max 0.999
_diffrn_reflns_limit_h_max 13
_diffrn_reflns_limit_h_min -13
_diffrn_reflns_limit_k_max 18
_diffrn_reflns_limit_k_min -18
_diffrn_reflns_limit_l_max 20
_diffrn_reflns_limit_l_min -20
_diffrn_reflns_number 20465
_diffrn_reflns_point_group_measured_fraction_full 0.999
_diffrn_reflns_point_group_measured_fraction_max 0.999
_diffrn_reflns_theta_full 25.242
_diffrn_reflns_theta_max 27.998
_diffrn_reflns_theta_min 2.010
_diffrn_source 'fine-focus sealed X-ray tube'
_exptl_absorpt_coefficient_mu 6.993
_exptl_absorpt_correction_T_max 0.5765
_exptl_absorpt_correction_T_min 0.3054
_exptl_absorpt_correction_type analytical
_exptl_absorpt_process_details
;
        CrysAlisPro 1.171.38.41 (Rigaku Oxford Diffraction, 2015)
Analytical numeric absorption correction using a multifaceted crystal
                        model based on expressions derived by R.C. Clark & J.S.
        (Clark, R. C. & Reid, J. S. (1995). Acta Cryst. A51, 887-897)
        Empirical absorption correction using spherical harmonics,
 implemented in SCALE3 ABSPACK scaling algorithm.
;
_exptl_crystal_colour colorless
_exptl_crystal_density_diffrn 2.212
_exptl_crystal_description prism
_exptl_crystal_F_000 1384
_exptl_crystal_size_max 0.190
_exptl_crystal_size_mid 0.090
_exptl_crystal_size_min 0.050
_refine_diff_density_max 1.843
_refine_diff_density_min -1.059
_refine_diff_density_rms 0.141
_refine_ls_extinction_coef .
_refine_ls_extinction_method none
_refine_ls_goodness_of_fit_ref 1.014
_refine_ls_hydrogen_treatment mixed
_refine_ls_matrix_type full
_refine_ls_number_parameters 388
_refine_ls_number_reflns 5237
_refine_ls_number_restraints 75
_refine_ls_restrained_S_all 1.009
_refine_ls_R_factor_all 0.0330
_refine_ls_R_factor_gt 0.0246
_refine_ls_shift/su_max 0.002
_refine_ls_shift/su_mean 0.000
_refine_ls_structure_factor_coef Fsqd
_refine_ls_weighting_details 'w=1/[\s^2^(Fo^2^)+(0.0256P)^2^+4.4733P] where P=(Fo^2^+2Fc^2^)/3'
_refine_ls_weighting_scheme calc
_refine_ls_wR_factor_gt 0.0545
_refine_ls_wR_factor_ref 0.0573
_reflns_Friedel_coverage 0.000
_reflns_Friedel_fraction_full .
_reflns_Friedel_fraction_max .
_reflns_number_gt 4430
_reflns_number_total 5237
_reflns_threshold_expression 'I > 2\s(I)'
_cod_data_source_file JSSC-2017-256-1-2.cif
_cod_data_source_block kme3m
_cod_original_sg_symbol_H-M 'P 21/n'
_cod_database_code 1560253
_shelx_space_group_comment
;
The symmetry employed for this shelxl refinement is uniquely defined
by the following loop, which should always be used as a source of
symmetry information in preference to the above space-group names.
They are only intended as comments.
;
_shelx_estimated_absorpt_t_min 0.350
_shelx_estimated_absorpt_t_max 0.721

loop_
_space_group_symop_operation_xyz
'x, y, z'
'-x+1/2, y+1/2, -z+1/2'
'-x, -y, -z'
'x-1/2, -y-1/2, z-1/2'

loop_
_atom_site_label
_atom_site_type_symbol
_atom_site_fract_x
_atom_site_fract_y
_atom_site_fract_z
_atom_site_U_iso_or_equiv
_atom_site_adp_type
_atom_site_occupancy
_atom_site_site_symmetry_order
_atom_site_calc_flag
_atom_site_refinement_flags_posn
_atom_site_refinement_flags_adp
_atom_site_refinement_flags_occupancy
_atom_site_disorder_assembly
_atom_site_disorder_group
Th1 Th 0.99452(2) 0.86361(2) -0.24808(2) 0.01239(5) Uani 1 1 d . . . . .
O1 O 0.8136(3) 0.8270(2) -0.1728(2) 0.0254(6) Uani 1 1 d . . . . .
O2 O 0.7396(3) 0.8974(2) -0.3039(2) 0.0257(6) Uani 1 1 d . . . . .
O3 O 0.5997(3) 0.86242(19) -0.2322(3) 0.0341(8) Uani 1 1 d . . . . .
O4 O 0.9338(3) 1.01062(18) -0.16870(18) 0.0196(5) Uani 1 1 d . . . . .
O5 O 0.9360(3) 1.03483(18) -0.30570(18) 0.0209(6) Uani 1 1 d . . . . .
O6 O 0.8917(3) 1.15300(17) -0.2299(2) 0.0212(6) Uani 1 1 d . . . . .
O7 O 1.1970(3) 0.98305(18) -0.17536(18) 0.0204(5) Uani 1 1 d . . . . .
O8 O 1.1633(3) 0.94121(19) -0.31454(18) 0.0213(6) Uani 1 1 d . . . . .
O9 O 1.3378(3) 1.0287(2) -0.2437(2) 0.0244(6) Uani 1 1 d . . . . .
O10 O 1.2299(3) 0.78883(19) -0.19484(18) 0.0207(6) Uani 1 1 d . . . . .
O11 O 1.1139(3) 0.74461(19) -0.33064(18) 0.0207(6) Uani 1 1 d . . . . .
O12 O 1.3239(3) 0.69993(19) -0.2712(2) 0.0229(6) Uani 1 1 d . . . . .
O13 O 1.0010(3) 0.69169(19) -0.18885(19) 0.0249(6) Uani 1 1 d . . . . .
O14 O 0.8518(3) 0.71741(19) -0.32072(19) 0.0230(6) Uani 1 1 d . . . . .
O15 O 0.8712(3) 0.57630(19) -0.2598(2) 0.0285(7) Uani 1 1 d . . . . .
N1 N 0.7129(3) 0.8627(2) -0.2362(3) 0.0232(7) Uani 1 1 d . . . . .
N2 N 0.9192(3) 1.0696(2) -0.2350(2) 0.0153(6) Uani 1 1 d . . . . .
N3 N 1.2367(3) 0.9863(2) -0.2437(2) 0.0174(6) Uani 1 1 d . . . . .
N4 N 1.2258(3) 0.7427(2) -0.2663(2) 0.0156(6) Uani 1 1 d . . . . .
N5 N 0.9065(3) 0.6589(2) -0.2567(2) 0.0200(7) Uani 1 1 d . . . . .
N1S N 1.1406(4) 0.7903(2) -0.5699(2) 0.0227(7) Uani 1 1 d D . . . .
H1ND H 1.214(3) 0.745(3) -0.534(3) 0.09(2) Uiso 1 1 d D . . . .
H1NC H 1.154(8) 0.8601(12) -0.553(4) 0.10(3) Uiso 1 1 d D . . . .
H1NB H 1.118(5) 0.784(4) -0.6383(5) 0.057(17) Uiso 1 1 d D . . . .
H1NA H 1.052(2) 0.769(4) -0.565(3) 0.08(2) Uiso 1 1 d D . . . .
O1S O 0.9041(3) 0.87489(18) -0.41400(18) 0.0191(5) Uani 1 1 d D . . . .
H1SA H 0.907(4) 0.8235(12) -0.4538(14) 0.045(15) Uiso 1 1 d D . . . .
H1SB H 0.878(4) 0.9290(11) -0.4536(13) 0.043(15) Uiso 1 1 d D . . . .
O2S O 1.0921(3) 0.85262(18) -0.08224(18) 0.0196(5) Uani 1 1 d D . . . .
H2SA H 1.078(4) 0.8044(14) -0.0427(16) 0.053(16) Uiso 1 1 d D . . . .
H2SB H 1.116(4) 0.9083(10) -0.0446(14) 0.07(2) Uiso 1 1 d D . . . .
O3S O 1.5559(12) 0.7828(9) -0.4747(7) 0.043(3) Uani 0.5 1 d D U P A 1
H3SA H 1.486(2) 0.781(11) -0.4481(19) 0.11(7) Uiso 0.5 1 d D . P B 1
H3SB H 1.6369(16) 0.791(4) -0.4237(18) 0.06(4) Uiso 0.5 1 d D . P C 1
O3S' O 1.5569(10) 0.7608(7) -0.4474(6) 0.0238(19) Uani 0.5 1 d D U P D 2
H3SC H 1.490(2) 0.721(3) -0.437(3) 0.001(16) Uiso 0.5 1 d D . P E 2
H3SD H 1.6385(19) 0.744(4) -0.400(3) 0.06(4) Uiso 0.5 1 d D . P F 2
O4S O 1.0337(3) 0.4428(2) -0.5607(2) 0.0264(6) Uani 1 1 d D . . . .
H4SA H 0.973(4) 0.4233(13) -0.6189(14) 0.11(3) Uiso 1 1 d D . . . .
H4SB H 1.026(2) 0.5109(2) -0.5612(10) 0.25(7) Uiso 1 1 d D . . . .
O5S O 1.3327(3) 0.6701(2) -0.4552(2) 0.0320(7) Uani 1 1 d D . . . .
H5SA H 1.319(6) 0.6088(10) -0.4841(19) 0.13(4) Uiso 1 1 d D . . . .
H5SB H 1.313(3) 0.661(2) -0.3999(12) 0.059(18) Uiso 1 1 d D . . . .
O6S O 1.1979(3) 0.9694(2) -0.48407(19) 0.0277(6) Uani 1 1 d D . . . .
H6SB H 1.173(2) 0.959(4) -0.4309(11) 0.060(18) Uiso 1 1 d D . . . .
H6SA H 1.2939(8) 0.963(6) -0.4625(18) 0.14(4) Uiso 1 1 d D . . . .
O7S O 1.2977(3) 0.4913(2) -0.53524(19) 0.0245(6) Uani 1 1 d D . . . .
H7SA H 1.2152(13) 0.4600(19) -0.5686(17) 0.15(4) Uiso 1 1 d D . . . .
H7SB H 1.346(2) 0.495(3) -0.5775(12) 0.07(2) Uiso 1 1 d D . . . .
O8S O 0.9213(2) 0.73363(10) -0.52316(10) 0.0270(6) Uani 1 1 d D . . . .
H8SB H 0.8488 0.7230 -0.5791 0.032 Uiso 1 1 d D U . . .
H8SA H 0.9287 0.6751 -0.4902 0.032 Uiso 1 1 d D U . . .
O9S O 1.4771(6) 0.95369(10) -0.4271(3) 0.0323(14) Uani 0.5 1 d D U P G 1
H9SA H 1.5007 0.9870 -0.4735 0.039 Uiso 0.5 1 d D U P H 1
H9SB H 1.5013 0.8888 -0.4330 0.039 Uiso 0.5 1 d D U P I 1
O9S' O 1.46631(19) 1.0134(8) -0.4162(6) 0.049(4) Uani 0.3 1 d D U P J 2
H9SC H 1.5213 1.0435 -0.4465 0.059 Uiso 0.3 1 d D U P K 2
H9SD H 1.5287 0.9791 -0.3667 0.059 Uiso 0.3 1 d D U P L 2
O9S" O 1.4545(10) 1.0486(8) -0.4430(10) 0.044(5) Uani 0.2 1 d D U P M 3
H9SE H 1.5360 1.0327 -0.4542 0.053 Uiso 0.2 1 d D U P N 3
H9SF H 1.4218 1.1041 -0.4796 0.053 Uiso 0.2 1 d D U P O 3

loop_
_atom_site_aniso_label
_atom_site_aniso_U_11
_atom_site_aniso_U_22
_atom_site_aniso_U_33
_atom_site_aniso_U_23
_atom_site_aniso_U_13
_atom_site_aniso_U_12
Th1 0.01415(7) 0.01182(7) 0.01112(7) -0.00190(5) 0.00411(5) -0.00042(5)
O1 0.0281(15) 0.0235(14) 0.0284(16) -0.0023(12) 0.0144(13) -0.0021(12)
O2 0.0212(13) 0.0261(15) 0.0302(16) -0.0010(13) 0.0092(12) 0.0003(11)
O3 0.0248(15) 0.0216(15) 0.066(2) -0.0110(15) 0.0291(16) -0.0050(12)
O4 0.0252(14) 0.0194(13) 0.0162(13) 0.0008(11) 0.0096(11) 0.0009(11)
O5 0.0305(14) 0.0177(13) 0.0145(13) -0.0008(11) 0.0078(12) 0.0016(11)
O6 0.0222(13) 0.0122(12) 0.0315(16) -0.0015(11) 0.0120(12) 0.0024(10)
O7 0.0247(13) 0.0214(13) 0.0165(13) -0.0026(11) 0.0087(11) -0.0043(11)
O8 0.0225(13) 0.0266(14) 0.0151(13) -0.0035(11) 0.0067(11) -0.0060(11)
O9 0.0193(13) 0.0264(15) 0.0302(16) -0.0023(12) 0.0118(12) -0.0067(11)
O10 0.0228(13) 0.0232(14) 0.0145(13) -0.0044(11) 0.0040(11) 0.0036(11)
O11 0.0204(13) 0.0221(14) 0.0172(14) -0.0030(11) 0.0031(11) 0.0022(11)
O12 0.0179(13) 0.0232(14) 0.0287(16) -0.0029(12) 0.0090(12) 0.0058(11)
O13 0.0294(15) 0.0220(14) 0.0230(15) -0.0027(12) 0.0084(12) -0.0027(12)
O14 0.0245(14) 0.0194(13) 0.0252(15) -0.0048(11) 0.0084(12) -0.0041(11)
O15 0.0271(15) 0.0132(13) 0.049(2) -0.0061(13) 0.0180(14) -0.0037(11)
N1 0.0234(16) 0.0144(15) 0.037(2) -0.0081(14) 0.0164(16) -0.0027(13)
N2 0.0134(14) 0.0143(14) 0.0181(16) -0.0002(12) 0.0048(12) -0.0008(11)
N3 0.0170(14) 0.0151(14) 0.0209(16) -0.0020(12) 0.0073(13) -0.0020(12)
N4 0.0175(14) 0.0136(14) 0.0156(15) -0.0007(12) 0.0055(12) 0.0020(11)
N5 0.0198(15) 0.0162(15) 0.0276(18) -0.0051(13) 0.0125(14) -0.0012(12)
N1S 0.0362(19) 0.0178(16) 0.0157(17) 0.0077(13) 0.0107(15) 0.0104(14)
O1S 0.0245(13) 0.0187(13) 0.0114(13) -0.0003(10) 0.0024(11) 0.0047(10)
O2S 0.0286(14) 0.0194(13) 0.0112(12) -0.0033(11) 0.0071(11) -0.0049(11)
O3S 0.046(5) 0.045(6) 0.034(6) -0.018(4) 0.008(4) -0.007(4)
O3S' 0.032(4) 0.017(4) 0.021(4) 0.002(3) 0.006(3) 0.001(3)
O4S 0.0267(15) 0.0266(15) 0.0254(16) -0.0066(12) 0.0081(13) 0.0026(12)
O5S 0.0410(18) 0.0329(17) 0.0228(16) 0.0021(14) 0.0114(14) 0.0144(14)
O6S 0.0417(17) 0.0252(15) 0.0182(14) 0.0057(12) 0.0127(13) 0.0071(13)
O7S 0.0290(15) 0.0272(15) 0.0191(14) 0.0068(12) 0.0106(13) 0.0034(12)
O8S 0.0313(15) 0.0223(14) 0.0188(15) -0.0070(12) -0.0031(12) 0.0045(12)
O9S 0.034(3) 0.022(3) 0.038(4) 0.007(3) 0.009(3) 0.001(3)
O9S' 0.049(6) 0.043(7) 0.047(7) -0.007(6) 0.003(5) 0.011(6)
O9S" 0.051(8) 0.051(9) 0.038(8) -0.017(7) 0.025(7) -0.014(7)

loop_
_atom_type_symbol
_atom_type_description
_atom_type_scat_dispersion_real
_atom_type_scat_dispersion_imag
_atom_type_scat_source
Th Th -7.2400 8.8979 'International Tables Vol C Tables 4.2.6.8 and 6.1.1.4'
H H 0.0000 0.0000 'International Tables Vol C Tables 4.2.6.8 and 6.1.1.4'
N N 0.0061 0.0033 'International Tables Vol C Tables 4.2.6.8 and 6.1.1.4'
O O 0.0106 0.0060 'International Tables Vol C Tables 4.2.6.8 and 6.1.1.4'

loop_
_geom_angle_atom_site_label_1
_geom_angle_atom_site_label_2
_geom_angle_atom_site_label_3
_geom_angle
_geom_angle_site_symmetry_1
_geom_angle_site_symmetry_3
O1S Th1 O2S 178.23(8) . .
O1S Th1 O10 111.26(8) . .
O2S Th1 O10 67.17(9) . .
O1S Th1 O5 66.85(8) . .
O2S Th1 O5 113.26(8) . .
O10 Th1 O5 126.15(8) . .
O1S Th1 O14 67.85(9) . .
O2S Th1 O14 113.04(9) . .
O10 Th1 O14 100.16(8) . .
O5 Th1 O14 123.84(9) . .
O1S Th1 O13 113.14(9) . .
O2S Th1 O13 67.18(9) . .
O10 Th1 O13 66.05(9) . .
O5 Th1 O13 167.53(9) . .
O14 Th1 O13 49.50(9) . .
O1S Th1 O2 68.67(9) . .
O2S Th1 O2 113.05(9) . .
O10 Th1 O2 166.43(9) . .
O5 Th1 O2 66.92(9) . .
O14 Th1 O2 66.90(9) . .
O13 Th1 O2 101.11(9) . .
O1S Th1 O8 68.17(9) . .
O2S Th1 O8 110.19(9) . .
O10 Th1 O8 65.08(9) . .
O5 Th1 O8 65.34(8) . .
O14 Th1 O8 122.88(8) . .
O13 Th1 O8 126.83(9) . .
O2 Th1 O8 124.71(9) . .
O1S Th1 O4 112.31(8) . .
O2S Th1 O4 68.42(9) . .
O10 Th1 O4 122.61(8) . .
O5 Th1 O4 49.53(8) . .
O14 Th1 O4 130.01(8) . .
O13 Th1 O4 123.92(8) . .
O2 Th1 O4 67.54(9) . .
O8 Th1 O4 99.60(8) . .
O1S Th1 O1 113.66(9) . .
O2S Th1 O1 68.10(9) . .
O10 Th1 O1 123.43(9) . .
O5 Th1 O1 102.38(9) . .
O14 Th1 O1 68.25(9) . .
O13 Th1 O1 65.81(9) . .
O2 Th1 O1 49.32(9) . .
O8 Th1 O1 166.37(9) . .
O4 Th1 O1 66.98(8) . .
O1S Th1 O7 112.61(9) . .
O2S Th1 O7 66.08(8) . .
O10 Th1 O7 64.32(8) . .
O5 Th1 O7 67.80(8) . .
O14 Th1 O7 163.97(8) . .
O13 Th1 O7 121.26(9) . .
O2 Th1 O7 128.86(8) . .
O8 Th1 O7 48.54(8) . .
O4 Th1 O7 65.51(8) . .
O1 Th1 O7 122.75(8) . .
O1S Th1 O11 67.23(8) . .
O2S Th1 O11 111.59(9) . .
O10 Th1 O11 48.41(8) . .
O5 Th1 O11 121.13(8) . .
O14 Th1 O11 65.80(8) . .
O13 Th1 O11 67.89(8) . .
O2 Th1 O11 124.12(9) . .
O8 Th1 O11 64.67(8) . .
O4 Th1 O11 163.68(8) . .
O1 Th1 O11 128.90(8) . .
O7 Th1 O11 99.13(8) . .
N1 O1 Th1 97.0(2) . .
N1 O2 Th1 98.4(2) . .
N2 O4 Th1 96.59(18) . .
N2 O5 Th1 98.41(19) . .
N3 O7 Th1 96.36(19) . .
N3 O8 Th1 99.54(19) . .
N4 O10 Th1 100.32(19) . .
N4 O11 Th1 95.68(19) . .
N5 O13 Th1 97.1(2) . .
N5 O14 Th1 97.3(2) . .
O3 N1 O2 122.3(4) . .
O3 N1 O1 122.3(4) . .
O2 N1 O1 115.3(3) . .
O3 N1 Th1 179.4(3) . .
O2 N1 Th1 57.15(17) . .
O1 N1 Th1 58.21(17) . .
O6 N2 O5 122.2(3) . .
O6 N2 O4 122.3(3) . .
O5 N2 O4 115.4(3) . .
O6 N2 Th1 178.5(2) . .
O5 N2 Th1 57.12(16) . .
O4 N2 Th1 58.34(16) . .
O9 N3 O7 123.5(3) . .
O9 N3 O8 121.2(3) . .
O7 N3 O8 115.3(3) . .
O12 N4 O11 123.2(3) . .
O12 N4 O10 121.4(3) . .
O11 N4 O10 115.4(3) . .
O15 N5 O14 122.3(3) . .
O15 N5 O13 121.6(3) . .
O14 N5 O13 116.1(3) . .
O15 N5 Th1 179.7(3) . .
O14 N5 Th1 57.97(17) . .
O13 N5 Th1 58.12(17) . .
H1ND N1S H1NC 117(5) . .
H1ND N1S H1NB 113(4) . .
H1NC N1S H1NB 108(5) . .
H1ND N1S H1NA 109(4) . .
H1NC N1S H1NA 109(5) . .
H1NB N1S H1NA 99(4) . .
Th1 O1S H1SA 123.2(16) . .
Th1 O1S H1SB 131.1(15) . .
H1SA O1S H1SB 104.45(15) . .
Th1 O2S H2SA 128.4(18) . .
Th1 O2S H2SB 121.6(15) . .
H2SA O2S H2SB 104.46(15) . .
H3SA O3S H3SB 104.44(15) . .
H3SC O3S' H3SD 104.44(15) . .
H4SA O4S H4SB 104.40(15) . .
H5SA O5S H5SB 104.45(15) . .
H6SB O6S H6SA 104.44(15) . .
H7SA O7S H7SB 104.44(15) . .
H8SB O8S H8SA 104.4 . .
H9SA O9S H9SB 104.4 . .
H9SC O9S' H9SD 104.4 . .
H9SE O9S" H9SF 104.4 . .

loop_
_geom_bond_atom_site_label_1
_geom_bond_atom_site_label_2
_geom_bond_distance
_geom_bond_site_symmetry_2
Th1 O1S 2.436(3) .
Th1 O2S 2.438(3) .
Th1 O10 2.566(3) .
Th1 O5 2.568(3) .
Th1 O14 2.573(3) .
Th1 O13 2.576(3) .
Th1 O2 2.579(3) .
Th1 O8 2.579(2) .
Th1 O4 2.592(2) .
Th1 O1 2.601(3) .
Th1 O7 2.653(3) .
Th1 O11 2.665(3) .
O1 N1 1.284(4) .
O2 N1 1.273(4) .
O3 N1 1.216(4) .
O4 N2 1.290(4) .
O5 N2 1.267(4) .
O6 N2 1.215(4) .
O7 N3 1.266(4) .
O8 N3 1.281(4) .
O9 N3 1.221(4) .
O10 N4 1.273(4) .
O11 N4 1.266(4) .
O12 N4 1.221(4) .
O13 N5 1.271(4) .
O14 N5 1.270(4) .
O15 N5 1.214(4) .
N1S H1ND 1.0120(10) .
N1S H1NC 1.0119(11) .
N1S H1NB 1.0119(11) .
N1S H1NA 1.0120(11) .
O1S H1SA 0.9583(11) .
O1S H1SB 0.9583(10) .
O2S H2SA 0.9583(10) .
O2S H2SB 0.9583(10) .
O3S H3SA 0.9584(11) .
O3S H3SB 0.9584(10) .
O3S' H3SC 0.9584(10) .
O3S' H3SD 0.9584(10) .
O4S H4SA 0.9585(11) .
O4S H4SB 0.9586(10) .
O5S H5SA 0.9584(11) .
O5S H5SB 0.9583(10) .
O6S H6SB 0.9584(10) .
O6S H6SA 0.9584(11) .
O7S H7SA 0.9584(11) .
O7S H7SB 0.9584(10) .
O8S H8SB 0.9583 .
O8S H8SA 0.9586 .
O9S H9SA 0.9587 .
O9S H9SB 0.9586 .
O9S' H9SC 0.9585 .
O9S' H9SD 0.9584 .
O9S" H9SE 0.9585 .
O9S" H9SF 0.9584 .
